data_4070135
loop_
_publ_author_name
'Kong, Yong'
'Ren, Hongping'
'Xu, Shansheng'
'Song, Haibin'
'Liu, Binyuan'
'Wang, Baiquan'

_publ_section_title
;
 Synthesis, Structures, and Norbornene Polymerization Behavior of
 Bis(aryloxide-N-heterocyclic carbene) Palladium Complexes
;
_journal_issue 20
_journal_name_full Organometallics
_journal_page_first 5934
_journal_paper_doi 10.1021/om900625r
_journal_volume 28
_journal_year 2009
_chemical_formula_sum 'C48.72 H75.44 Cl3.12 N4 O3.29 Pd'
_chemical_formula_weight 986.91
_chemical_name_systematic
; 
 ? 
;
_space_group_IT_number 61
_symmetry_cell_setting orthorhombic
_symmetry_space_group_name_Hall '-P 2ac 2ab'
_symmetry_space_group_name_H-M 'P b c a'
_atom_sites_solution_hydrogens geom
_atom_sites_solution_primary direct
_atom_sites_solution_secondary difmap
_audit_creation_method SHELXL-97
_cell_angle_alpha 90.00
_cell_angle_beta 90.00
_cell_angle_gamma 90.00
_cell_formula_units_Z 8
_cell_length_a 20.593(4)
_cell_length_b 21.515(4)
_cell_length_c 23.630(5)
_cell_measurement_reflns_used 2887
_cell_measurement_temperature 113(2)
_cell_measurement_theta_max 27.900
_cell_measurement_theta_min 1.987
_cell_volume 10469(4)
_computing_cell_refinement crystalclear
_computing_data_collection crystalclear
_computing_data_reduction crystalclear
_computing_molecular_graphics 'Bruker SHELXTL'
_computing_publication_material 'Bruker SHELXTL'
_computing_structure_refinement 'SHELXL-97 (Sheldrick, 1997)'
_computing_structure_solution 'SHELXS-97 (Sheldrick, 1990)'
_diffrn_ambient_temperature 113(2)
_diffrn_detector_area_resol_mean 7.31
_diffrn_measured_fraction_theta_full 0.999
_diffrn_measured_fraction_theta_max 0.999
_diffrn_measurement_device_type 'rigaku saturn'
_diffrn_measurement_method '\w scans'
_diffrn_radiation_monochromator confocal
_diffrn_radiation_source 'rotating anode'
_diffrn_radiation_type MoK\a
_diffrn_radiation_wavelength 0.71073
_diffrn_reflns_av_R_equivalents 0.0416
_diffrn_reflns_av_sigmaI/netI 0.0244
_diffrn_reflns_limit_h_max 23
_diffrn_reflns_limit_h_min -24
_diffrn_reflns_limit_k_max 25
_diffrn_reflns_limit_k_min -23
_diffrn_reflns_limit_l_max 22
_diffrn_reflns_limit_l_min -28
_diffrn_reflns_number 68862
_diffrn_reflns_theta_full 25.02
_diffrn_reflns_theta_max 25.02
_diffrn_reflns_theta_min 1.99
_diffrn_standards_decay_% 0
_diffrn_standards_interval_count 0
_diffrn_standards_interval_time 0
_diffrn_standards_number 0
_exptl_absorpt_coefficient_mu 0.557
_exptl_absorpt_correction_T_max 0.9464
_exptl_absorpt_correction_T_min 0.8968
_exptl_absorpt_correction_type multi-scan
_exptl_absorpt_process_details crystalclear
_exptl_crystal_density_diffrn 1.254
_exptl_crystal_density_method 'not measured'
_exptl_crystal_F_000 4173
_exptl_crystal_size_max 0.20
_exptl_crystal_size_mid 0.16
_exptl_crystal_size_min 0.10
_refine_diff_density_max 1.005
_refine_diff_density_min -0.549
_refine_diff_density_rms 0.067
_refine_ls_extinction_method none
_refine_ls_goodness_of_fit_ref 1.027
_refine_ls_hydrogen_treatment constr
_refine_ls_matrix_type full
_refine_ls_number_parameters 692
_refine_ls_number_reflns 9229
_refine_ls_number_restraints 142
_refine_ls_restrained_S_all 1.065
_refine_ls_R_factor_all 0.0448
_refine_ls_R_factor_gt 0.0373
_refine_ls_shift/su_max 0.003
_refine_ls_shift/su_mean 0.000
_refine_ls_structure_factor_coef Fsqd
_refine_ls_weighting_details 'calc w=1/[\s^2^(Fo^2^)+(0.0441P)^2^+17.7949P] where P=(Fo^2^+2Fc^2^)/3'
_refine_ls_weighting_scheme calc
_refine_ls_wR_factor_gt 0.0923
_refine_ls_wR_factor_ref 0.0981
_reflns_number_gt 8006
_reflns_number_total 9229
_reflns_threshold_expression >2sigma(I)
_cod_data_source_file om900625r_si_001.cif
_cod_data_source_block r80929d
_cod_depositor_comments
;
The following automatic conversions were performed:

'_symmetry_cell_setting' value 'Orthorhombic' changed to
'orthorhombic' according to
/home/saulius/struct/CIF-dictionaries/cif_core.dic dictionary named
'cif_core.dic' version 2.4.2 from
2011-04-26.

'_exptl_absorpt_correction_type' value 'MULTI-SCAN'
changed to 'multi-scan' according to
/home/saulius/struct/CIF-dictionaries/cif_core.dic dictionary named
'cif_core.dic' version 2.4.2 from 2011-04-26.

Automatic conversion script
Id: cif_fix_values 1715 2011-07-08 13:25:40Z adriana 
;
_cod_original_sg_symbol_H-M Pbca
_cod_database_code 4070135

loop_
_symmetry_equiv_pos_as_xyz
'x, y, z'
'-x+1/2, -y, z+1/2'
'-x, y+1/2, -z+1/2'
'x+1/2, -y+1/2, -z'
'-x, -y, -z'
'x-1/2, y, -z-1/2'
'x, -y-1/2, z-1/2'
'-x-1/2, y-1/2, z'

loop_
_atom_site_label
_atom_site_type_symbol
_atom_site_fract_x
_atom_site_fract_y
_atom_site_fract_z
_atom_site_U_iso_or_equiv
_atom_site_adp_type
_atom_site_occupancy
_atom_site_symmetry_multiplicity
_atom_site_calc_flag
_atom_site_refinement_flags
_atom_site_disorder_assembly
_atom_site_disorder_group
Pd1 Pd 0.641132(9) 0.678093(9) 0.557827(8) 0.01465(8) Uani 1 1 d . . .
O1 O 0.64392(9) 0.77523(8) 0.55174(7) 0.0190(4) Uani 1 1 d . . .
O2 O 0.54579(9) 0.67698(8) 0.58297(7) 0.0183(4) Uani 1 1 d . . .
N1 N 0.75004(11) 0.72293(10) 0.49536(9) 0.0190(5) Uani 1 1 d . . .
N2 N 0.78973(11) 0.65886(11) 0.55669(9) 0.0202(5) Uani 1 1 d . . .
N3 N 0.58654(10) 0.55323(10) 0.57428(9) 0.0178(5) Uani 1 1 d . . .
N4 N 0.62724(11) 0.49217(10) 0.51071(9) 0.0217(5) Uani 1 1 d . . .
C1 C 0.70626(13) 0.76423(12) 0.46693(11) 0.0191(5) Uani 1 1 d . . .
C2 C 0.65556(13) 0.79157(12) 0.49876(11) 0.0181(5) Uani 1 1 d . . .
C3 C 0.61765(13) 0.83747(12) 0.46996(11) 0.0202(6) Uani 1 1 d . . .
C4 C 0.63102(14) 0.85002(13) 0.41344(12) 0.0242(6) Uani 1 1 d . . .
H4 H 0.6056 0.8797 0.3953 0.029 Uiso 1 1 calc R . .
C5 C 0.67998(14) 0.82117(14) 0.38197(12) 0.0261(6) Uani 1 1 d . A .
C6 C 0.71770(13) 0.77780(13) 0.41031(11) 0.0227(6) Uani 1 1 d . . .
H6 H 0.7510 0.7576 0.3912 0.027 Uiso 1 1 calc R . .
C7 C 0.56308(14) 0.87155(13) 0.50171(12) 0.0253(6) Uani 1 1 d . . .
C8 C 0.51236(15) 0.82459(14) 0.52213(14) 0.0325(7) Uani 1 1 d . . .
H8A H 0.4787 0.8460 0.5425 0.049 Uiso 1 1 calc R . .
H8B H 0.5327 0.7948 0.5466 0.049 Uiso 1 1 calc R . .
H8C H 0.4938 0.8036 0.4901 0.049 Uiso 1 1 calc R . .
C9 C 0.52775(16) 0.91875(15) 0.46414(14) 0.0364(7) Uani 1 1 d . . .
H9A H 0.5576 0.9505 0.4525 0.055 Uiso 1 1 calc R . .
H9B H 0.4928 0.9373 0.4850 0.055 Uiso 1 1 calc R . .
H9C H 0.5107 0.8980 0.4314 0.055 Uiso 1 1 calc R . .
C10 C 0.59171(17) 0.90640(15) 0.55240(14) 0.0371(8) Uani 1 1 d . . .
H10A H 0.6247 0.9346 0.5395 0.056 Uiso 1 1 calc R . .
H10B H 0.6104 0.8771 0.5784 0.056 Uiso 1 1 calc R . .
H10C H 0.5580 0.9293 0.5711 0.056 Uiso 1 1 calc R . .
C11 C 0.69085(16) 0.83743(16) 0.31950(12) 0.0376(8) Uani 1 1 d D . .
C12 C 0.6315(3) 0.8204(4) 0.2861(3) 0.0510(18) Uani 0.628(7) 1 d PD A 1
H12A H 0.6368 0.8335 0.2475 0.077 Uiso 0.628(7) 1 calc PR A 1
H12B H 0.5942 0.8406 0.3021 0.077 Uiso 0.628(7) 1 calc PR A 1
H12C H 0.6254 0.7762 0.2872 0.077 Uiso 0.628(7) 1 calc PR A 1
C13 C 0.6986(3) 0.9113(2) 0.3151(2) 0.0415(16) Uani 0.628(7) 1 d PD A 1
H13A H 0.7352 0.9243 0.3374 0.062 Uiso 0.628(7) 1 calc PR A 1
H13B H 0.6600 0.9310 0.3290 0.062 Uiso 0.628(7) 1 calc PR A 1
H13C H 0.7054 0.9228 0.2763 0.062 Uiso 0.628(7) 1 calc PR A 1
C14 C 0.7535(3) 0.8126(4) 0.2970(2) 0.0470(18) Uani 0.628(7) 1 d PD A 1
H14A H 0.7517 0.7681 0.2958 0.070 Uiso 0.628(7) 1 calc PR A 1
H14B H 0.7885 0.8255 0.3212 0.070 Uiso 0.628(7) 1 calc PR A 1
H14C H 0.7606 0.8284 0.2595 0.070 Uiso 0.628(7) 1 calc PR A 1
C12' C 0.7002(9) 0.7733(5) 0.2862(4) 0.094(7) Uani 0.372(7) 1 d PD A 2
H12D H 0.7047 0.7815 0.2464 0.141 Uiso 0.372(7) 1 calc PR A 2
H12E H 0.6630 0.7472 0.2923 0.141 Uiso 0.372(7) 1 calc PR A 2
H12F H 0.7384 0.7526 0.2998 0.141 Uiso 0.372(7) 1 calc PR A 2
C13' C 0.6346(5) 0.8667(7) 0.2896(4) 0.048(3) Uani 0.372(7) 1 d PD A 2
H13D H 0.6426 0.8668 0.2496 0.073 Uiso 0.372(7) 1 calc PR A 2
H13E H 0.6293 0.9087 0.3026 0.073 Uiso 0.372(7) 1 calc PR A 2
H13F H 0.5958 0.8434 0.2975 0.073 Uiso 0.372(7) 1 calc PR A 2
C14' C 0.7547(4) 0.8702(7) 0.3128(4) 0.065(4) Uani 0.372(7) 1 d PD A 2
H14D H 0.7891 0.8436 0.3256 0.097 Uiso 0.372(7) 1 calc PR A 2
H14E H 0.7545 0.9077 0.3347 0.097 Uiso 0.372(7) 1 calc PR A 2
H14F H 0.7614 0.8802 0.2736 0.097 Uiso 0.372(7) 1 calc PR A 2
C15 C 0.73292(13) 0.68308(12) 0.53762(11) 0.0179(5) Uani 1 1 d . . .
C16 C 0.84104(14) 0.68247(14) 0.52498(12) 0.0266(6) Uani 1 1 d . . .
H16 H 0.8847 0.6723 0.5293 0.032 Uiso 1 1 calc R . .
C17 C 0.81662(13) 0.72223(13) 0.48727(12) 0.0241(6) Uani 1 1 d . . .
H17 H 0.8398 0.7451 0.4607 0.029 Uiso 1 1 calc R . .
C18 C 0.80318(14) 0.61730(13) 0.60653(11) 0.0239(6) Uani 1 1 d . . .
C19 C 0.85557(16) 0.64919(17) 0.64242(14) 0.0383(8) Uani 1 1 d . . .
H19A H 0.8951 0.6520 0.6210 0.058 Uiso 1 1 calc R . .
H19B H 0.8631 0.6254 0.6761 0.058 Uiso 1 1 calc R . .
H19C H 0.8413 0.6902 0.6525 0.058 Uiso 1 1 calc R . .
C20 C 0.74382(15) 0.60785(16) 0.64333(12) 0.0325(7) Uani 1 1 d . . .
H20A H 0.7253 0.6475 0.6527 0.049 Uiso 1 1 calc R . .
H20B H 0.7561 0.5866 0.6774 0.049 Uiso 1 1 calc R . .
H20C H 0.7124 0.5834 0.6232 0.049 Uiso 1 1 calc R . .
C21 C 0.82742(17) 0.55508(14) 0.58418(14) 0.0367(8) Uani 1 1 d . . .
H21A H 0.7941 0.5360 0.5617 0.055 Uiso 1 1 calc R . .
H21B H 0.8381 0.5284 0.6154 0.055 Uiso 1 1 calc R . .
H21C H 0.8654 0.5616 0.5613 0.055 Uiso 1 1 calc R . .
C22 C 0.54881(13) 0.57395(12) 0.62172(10) 0.0181(5) Uani 1 1 d . . .
C23 C 0.53028(12) 0.63714(12) 0.62346(10) 0.0174(5) Uani 1 1 d . . .
C24 C 0.49257(13) 0.65551(12) 0.67122(11) 0.0187(5) Uani 1 1 d . . .
C25 C 0.47548(13) 0.61099(13) 0.71099(11) 0.0221(6) Uani 1 1 d . . .
H25 H 0.4496 0.6234 0.7412 0.027 Uiso 1 1 calc R . .
C26 C 0.49466(14) 0.54851(13) 0.70853(11) 0.0228(6) Uani 1 1 d . . .
C27 C 0.53259(13) 0.53110(13) 0.66329(11) 0.0221(6) Uani 1 1 d . . .
H27 H 0.5475 0.4904 0.6606 0.027 Uiso 1 1 calc R . .
C28 C 0.47126(14) 0.72376(13) 0.67742(11) 0.0224(6) Uani 1 1 d . . .
C29 C 0.53085(15) 0.76677(13) 0.67769(13) 0.0297(7) Uani 1 1 d . . .
H29A H 0.5565 0.7592 0.6445 0.045 Uiso 1 1 calc R . .
H29B H 0.5565 0.7587 0.7108 0.045 Uiso 1 1 calc R . .
H29C H 0.5168 0.8093 0.6779 0.045 Uiso 1 1 calc R . .
C30 C 0.42603(14) 0.74022(13) 0.62821(11) 0.0248(6) Uani 1 1 d . . .
H30A H 0.4478 0.7324 0.5930 0.037 Uiso 1 1 calc R . .
H30B H 0.4145 0.7834 0.6304 0.037 Uiso 1 1 calc R . .
H30C H 0.3875 0.7152 0.6304 0.037 Uiso 1 1 calc R . .
C31 C 0.43373(16) 0.73547(14) 0.73269(12) 0.0332(7) Uani 1 1 d . . .
H31A H 0.4216 0.7785 0.7348 0.050 Uiso 1 1 calc R . .
H31B H 0.4608 0.7251 0.7644 0.050 Uiso 1 1 calc R . .
H31C H 0.3954 0.7101 0.7333 0.050 Uiso 1 1 calc R . .
C32 C 0.47224(16) 0.50295(14) 0.75473(12) 0.0319(7) Uani 1 1 d . . .
C33 C 0.49124(17) 0.52763(15) 0.81333(12) 0.0365(8) Uani 1 1 d . . .
H33A H 0.5376 0.5316 0.8155 0.055 Uiso 1 1 calc R . .
H33B H 0.4765 0.4992 0.8419 0.055 Uiso 1 1 calc R . .
H33C H 0.4715 0.5675 0.8193 0.055 Uiso 1 1 calc R . .
C34 C 0.39794(18) 0.49634(19) 0.75160(15) 0.0496(10) Uani 1 1 d . . .
H34A H 0.3782 0.5366 0.7552 0.074 Uiso 1 1 calc R . .
H34B H 0.3832 0.4699 0.7817 0.074 Uiso 1 1 calc R . .
H34C H 0.3860 0.4784 0.7159 0.074 Uiso 1 1 calc R . .
C35 C 0.5031(2) 0.43879(15) 0.74728(15) 0.0490(10) Uani 1 1 d . . .
H35A H 0.4907 0.4219 0.7112 0.073 Uiso 1 1 calc R . .
H35B H 0.4884 0.4117 0.7769 0.073 Uiso 1 1 calc R . .
H35C H 0.5495 0.4425 0.7490 0.073 Uiso 1 1 calc R . .
C36 C 0.63398(12) 0.58841(12) 0.54629(11) 0.0176(5) Uani 1 1 d . . .
C37 C 0.65895(13) 0.54873(12) 0.50689(11) 0.0211(6) Uani 1 1 d . . .
H37 H 0.6920 0.5582 0.4815 0.025 Uiso 1 1 calc R . .
C38 C 0.58357(14) 0.49613(12) 0.55166(11) 0.0215(6) Uani 1 1 d . . .
H38 H 0.5555 0.4646 0.5629 0.026 Uiso 1 1 calc R . .
C39 C 0.64094(15) 0.43652(14) 0.47430(12) 0.0300(7) Uani 1 1 d . . .
C40 C 0.62956(17) 0.45506(15) 0.41289(13) 0.0369(8) Uani 1 1 d . . .
H40A H 0.5857 0.4692 0.4084 0.055 Uiso 1 1 calc R . .
H40B H 0.6369 0.4198 0.3888 0.055 Uiso 1 1 calc R . .
H40C H 0.6590 0.4878 0.4027 0.055 Uiso 1 1 calc R . .
C41 C 0.71169(18) 0.41850(16) 0.48420(16) 0.0451(9) Uani 1 1 d . . .
H41A H 0.7394 0.4525 0.4736 0.068 Uiso 1 1 calc R . .
H41B H 0.7222 0.3827 0.4617 0.068 Uiso 1 1 calc R . .
H41C H 0.7181 0.4090 0.5235 0.068 Uiso 1 1 calc R . .
C42 C 0.5950(2) 0.38418(14) 0.49079(14) 0.0432(9) Uani 1 1 d . . .
H42A H 0.6023 0.3730 0.5296 0.065 Uiso 1 1 calc R . .
H42B H 0.6028 0.3488 0.4670 0.065 Uiso 1 1 calc R . .
H42C H 0.5509 0.3978 0.4861 0.065 Uiso 1 1 calc R . .
O3 O 0.76423(19) 0.5601(2) 0.40397(16) 0.0980(13) Uani 1 1 d . . .
C43 C 0.8323(3) 0.5521(3) 0.4088(2) 0.0865(16) Uani 1 1 d . . .
H43A H 0.8486 0.5727 0.4425 0.104 Uiso 1 1 calc R . .
H43B H 0.8433 0.5083 0.4110 0.104 Uiso 1 1 calc R . .
C44 C 0.8589(3) 0.5787(3) 0.3604(4) 0.131(3) Uani 1 1 d . . .
H44A H 0.8743 0.5465 0.3351 0.157 Uiso 1 1 calc R . .
H44B H 0.8953 0.6051 0.3705 0.157 Uiso 1 1 calc R . .
C45 C 0.8076(3) 0.6160(4) 0.3322(3) 0.124(3) Uani 1 1 d . . .
H45A H 0.8166 0.6600 0.3366 0.148 Uiso 1 1 calc R . .
H45B H 0.8062 0.6064 0.2921 0.148 Uiso 1 1 calc R . .
C46 C 0.7461(2) 0.6005(3) 0.3587(2) 0.0852(17) Uani 1 1 d . . .
H46A H 0.7246 0.6374 0.3729 0.102 Uiso 1 1 calc R . .
H46B H 0.7175 0.5795 0.3323 0.102 Uiso 1 1 calc R . .
Cl1 Cl 0.55930(9) 0.61457(7) 0.40371(8) 0.0472(5) Uani 0.714(3) 1 d PD B 1
Cl2 Cl 0.48311(8) 0.72643(7) 0.38990(6) 0.0533(5) Uani 0.714(3) 1 d PD B 1
C47 C 0.5484(2) 0.69168(18) 0.4260(2) 0.0309(10) Uani 0.714(3) 1 d PD B 1
H47A H 0.5878 0.7152 0.4188 0.037 Uiso 0.714(3) 1 calc PR B 1
H47B H 0.5400 0.6924 0.4663 0.037 Uiso 0.714(3) 1 calc PR B 1
O4 O 0.4807(4) 0.6199(3) 0.3927(3) 0.0381(19) Uani 0.286(3) 1 d PDU B 2
C48 C 0.4637(5) 0.6825(5) 0.3753(6) 0.049(3) Uani 0.286(3) 1 d PDU B 2
H48A H 0.4378 0.7026 0.4043 0.058 Uiso 0.286(3) 1 calc PR B 2
H48B H 0.4386 0.6813 0.3405 0.058 Uiso 0.286(3) 1 calc PR B 2
C49 C 0.5280(6) 0.7184(5) 0.3659(7) 0.061(3) Uani 0.286(3) 1 d PDU B 2
H49A H 0.5246 0.7607 0.3799 0.073 Uiso 0.286(3) 1 calc PR B 2
H49B H 0.5394 0.7196 0.3261 0.073 Uiso 0.286(3) 1 calc PR B 2
C50 C 0.5800(6) 0.6804(7) 0.4009(9) 0.076(4) Uani 0.286(3) 1 d PDU B 2
H50A H 0.6189 0.6737 0.3785 0.092 Uiso 0.286(3) 1 calc PR B 2
H50B H 0.5917 0.7025 0.4352 0.092 Uiso 0.286(3) 1 calc PR B 2
C51 C 0.5470(6) 0.6177(7) 0.4153(11) 0.054(4) Uani 0.286(3) 1 d PDU B 2
H51A H 0.5708 0.5836 0.3984 0.064 Uiso 0.286(3) 1 calc PR B 2
H51B H 0.5460 0.6116 0.4560 0.064 Uiso 0.286(3) 1 calc PR B 2
Cl3 Cl 0.2023(5) 0.3245(6) 0.8558(6) 0.167(6) Uani 0.342(4) 1 d PDU C 1
Cl4 Cl 0.3107(2) 0.3593(2) 0.79521(19) 0.0937(18) Uani 0.342(4) 1 d PDU C 1
C52 C 0.2796(5) 0.3032(6) 0.8393(6) 0.056(4) Uani 0.342(4) 1 d PDU C 1
H52A H 0.2797 0.2631 0.8206 0.068 Uiso 0.342(4) 1 calc PR C 1
H52B H 0.3056 0.3001 0.8734 0.068 Uiso 0.342(4) 1 calc PR C 1
Cl5 Cl 0.2024(8) 0.4100(6) 0.8550(6) 0.133(5) Uani 0.158(4) 1 d PDU C 2
Cl6 Cl 0.2500(10) 0.2970(6) 0.8145(7) 0.142(6) Uani 0.158(4) 1 d PDU C 2
C53 C 0.2658(13) 0.3757(8) 0.8181(16) 0.089(11) Uani 0.158(4) 1 d PDU C 2
H53A H 0.2687 0.3931 0.7803 0.107 Uiso 0.158(4) 1 calc PR C 2
H53B H 0.3066 0.3830 0.8374 0.107 Uiso 0.158(4) 1 calc PR C 2
Cl7 Cl 0.2601(4) 0.4153(3) 0.8399(3) 0.138(3) Uani 0.365(4) 1 d PDU D 3
Cl8 Cl 0.1871(3) 0.3145(3) 0.8677(3) 0.0937(19) Uani 0.365(4) 1 d PDU D 3
C54 C 0.2628(5) 0.3363(5) 0.8508(6) 0.066(4) Uani 0.365(4) 1 d PDU D 3
H54A H 0.2772 0.3151 0.8168 0.079 Uiso 0.365(4) 1 calc PR D 3
H54B H 0.2926 0.3264 0.8813 0.079 Uiso 0.365(4) 1 calc PR D 3

loop_
_atom_site_aniso_label
_atom_site_aniso_U_11
_atom_site_aniso_U_22
_atom_site_aniso_U_33
_atom_site_aniso_U_23
_atom_site_aniso_U_13
_atom_site_aniso_U_12
Pd1 0.01224(12) 0.01388(12) 0.01782(12) -0.00068(7) 0.00100(7) -0.00012(7)
O1 0.0202(10) 0.0174(9) 0.0195(9) 0.0006(7) 0.0024(7) -0.0012(7)
O2 0.0158(9) 0.0169(9) 0.0221(9) 0.0033(7) 0.0032(7) 0.0004(7)
N1 0.0146(11) 0.0216(11) 0.0208(11) -0.0007(9) 0.0002(9) -0.0002(9)
N2 0.0150(11) 0.0245(12) 0.0212(11) 0.0010(9) -0.0003(9) 0.0023(9)
N3 0.0176(11) 0.0148(11) 0.0209(11) -0.0013(9) 0.0006(9) 0.0006(9)
N4 0.0262(13) 0.0169(11) 0.0219(11) -0.0054(9) -0.0012(9) 0.0030(10)
C1 0.0157(13) 0.0182(13) 0.0232(13) 0.0020(10) -0.0029(10) -0.0024(10)
C2 0.0174(13) 0.0158(13) 0.0212(13) -0.0017(10) -0.0009(10) -0.0047(10)
C3 0.0189(14) 0.0157(13) 0.0262(14) -0.0007(11) -0.0022(11) -0.0039(11)
C4 0.0214(15) 0.0239(14) 0.0272(15) 0.0020(12) -0.0044(11) 0.0005(11)
C5 0.0243(15) 0.0325(16) 0.0215(14) 0.0042(12) -0.0016(11) 0.0013(12)
C6 0.0208(14) 0.0262(14) 0.0212(14) -0.0036(11) 0.0020(11) 0.0004(11)
C7 0.0248(15) 0.0211(14) 0.0299(15) -0.0001(11) 0.0009(12) 0.0041(12)
C8 0.0208(15) 0.0331(17) 0.0438(18) 0.0067(14) 0.0046(13) 0.0053(13)
C9 0.0370(19) 0.0292(17) 0.0429(18) 0.0071(14) 0.0076(15) 0.0127(14)
C10 0.040(2) 0.0272(16) 0.0443(19) -0.0131(14) 0.0006(15) 0.0064(14)
C11 0.0378(19) 0.053(2) 0.0222(15) 0.0070(14) -0.0006(13) 0.0082(16)
C12 0.058(4) 0.064(5) 0.030(3) 0.001(3) -0.012(3) -0.002(4)
C13 0.052(4) 0.044(3) 0.028(3) 0.008(2) 0.005(2) -0.004(3)
C14 0.050(4) 0.071(5) 0.020(3) 0.008(3) 0.006(2) 0.020(3)
C12' 0.170(18) 0.100(11) 0.012(5) 0.002(6) 0.002(7) 0.081(12)
C13' 0.046(6) 0.081(9) 0.018(4) 0.008(5) 0.001(4) 0.021(6)
C14' 0.043(6) 0.117(13) 0.033(5) 0.031(7) 0.003(5) -0.001(7)
C15 0.0185(14) 0.0167(13) 0.0186(12) -0.0035(10) -0.0014(10) -0.0003(10)
C16 0.0119(13) 0.0368(17) 0.0311(16) 0.0024(13) 0.0023(11) 0.0004(12)
C17 0.0143(13) 0.0315(15) 0.0266(14) 0.0019(12) 0.0046(11) -0.0024(12)
C18 0.0233(15) 0.0261(15) 0.0224(14) 0.0012(11) -0.0048(11) 0.0045(12)
C19 0.0344(19) 0.044(2) 0.0364(18) 0.0060(15) -0.0171(14) -0.0031(15)
C20 0.0290(17) 0.0462(19) 0.0225(14) 0.0074(13) -0.0032(12) 0.0033(14)
C21 0.044(2) 0.0285(17) 0.0373(17) 0.0036(14) 0.0018(15) 0.0108(15)
C22 0.0167(13) 0.0197(13) 0.0181(12) -0.0020(10) 0.0010(10) -0.0008(10)
C23 0.0120(12) 0.0201(13) 0.0201(13) -0.0007(10) -0.0025(10) -0.0019(10)
C24 0.0159(13) 0.0194(13) 0.0208(13) -0.0022(10) -0.0017(10) 0.0000(10)
C25 0.0197(14) 0.0283(15) 0.0183(13) -0.0031(11) 0.0022(10) -0.0004(11)
C26 0.0235(15) 0.0246(14) 0.0203(13) 0.0030(11) -0.0004(11) -0.0043(11)
C27 0.0237(15) 0.0173(13) 0.0254(14) 0.0001(11) -0.0020(11) -0.0021(11)
C28 0.0234(15) 0.0223(14) 0.0213(13) -0.0041(11) 0.0002(11) 0.0040(11)
C29 0.0316(17) 0.0219(15) 0.0356(16) -0.0072(12) -0.0050(13) -0.0010(12)
C30 0.0228(15) 0.0250(15) 0.0267(14) -0.0011(11) 0.0018(11) 0.0062(12)
C31 0.0409(19) 0.0325(17) 0.0264(15) -0.0069(12) 0.0049(13) 0.0110(14)
C32 0.0415(18) 0.0299(16) 0.0243(15) 0.0052(12) 0.0039(13) -0.0083(14)
C33 0.047(2) 0.0392(18) 0.0232(15) 0.0063(13) 0.0034(14) 0.0009(15)
C34 0.050(2) 0.058(2) 0.0408(19) 0.0086(17) 0.0067(17) -0.0280(19)
C35 0.086(3) 0.0272(17) 0.0333(17) 0.0080(14) 0.0123(18) -0.0029(18)
C36 0.0143(13) 0.0202(13) 0.0182(12) 0.0007(10) -0.0013(10) 0.0009(10)
C37 0.0190(14) 0.0212(14) 0.0230(14) -0.0022(11) 0.0004(11) 0.0008(11)
C38 0.0245(15) 0.0153(13) 0.0246(14) -0.0010(10) -0.0014(11) -0.0003(11)
C39 0.0404(19) 0.0218(15) 0.0277(15) -0.0119(12) -0.0002(13) 0.0080(13)
C40 0.048(2) 0.0350(18) 0.0279(16) -0.0104(13) 0.0000(14) 0.0010(15)
C41 0.049(2) 0.0369(19) 0.049(2) -0.0159(16) -0.0020(17) 0.0200(17)
C42 0.067(3) 0.0204(16) 0.0418(19) -0.0126(14) 0.0032(17) -0.0027(16)
O3 0.074(3) 0.130(3) 0.091(3) 0.024(2) 0.038(2) 0.013(2)
C43 0.078(4) 0.102(4) 0.079(4) -0.024(3) -0.008(3) 0.016(3)
C44 0.068(4) 0.058(3) 0.267(10) -0.015(5) 0.073(5) -0.004(3)
C45 0.095(5) 0.181(8) 0.094(5) 0.021(5) -0.001(4) -0.051(5)
C46 0.061(3) 0.089(4) 0.106(4) 0.046(3) -0.012(3) -0.023(3)
Cl1 0.0496(9) 0.0361(8) 0.0558(11) -0.0121(6) -0.0131(7) 0.0063(7)
Cl2 0.0548(10) 0.0528(9) 0.0524(8) 0.0024(6) -0.0233(7) 0.0154(7)
C47 0.030(2) 0.026(2) 0.037(2) -0.0037(19) -0.016(2) -0.0050(18)
O4 0.037(4) 0.032(4) 0.046(4) 0.011(3) -0.011(3) -0.011(3)
C48 0.050(5) 0.043(5) 0.053(5) 0.014(5) -0.006(5) -0.003(5)
C49 0.061(6) 0.059(6) 0.062(6) 0.015(5) -0.006(5) -0.015(5)
C50 0.069(6) 0.078(6) 0.082(6) 0.017(6) -0.013(6) -0.021(6)
C51 0.047(6) 0.055(7) 0.059(6) 0.022(6) -0.011(5) -0.021(5)
Cl3 0.168(9) 0.154(8) 0.181(8) 0.055(5) 0.043(6) -0.037(6)
Cl4 0.093(3) 0.087(3) 0.101(3) 0.056(2) -0.028(2) -0.028(2)
C52 0.065(7) 0.038(6) 0.066(7) 0.026(6) -0.023(6) -0.018(6)
Cl5 0.144(9) 0.132(8) 0.122(8) -0.045(6) 0.007(7) 0.016(7)
Cl6 0.194(11) 0.105(8) 0.129(8) 0.008(7) -0.016(8) -0.005(7)
C53 0.099(14) 0.075(14) 0.093(14) -0.023(10) -0.009(10) 0.009(10)
Cl7 0.154(5) 0.100(4) 0.161(5) 0.051(3) -0.056(4) -0.056(4)
Cl8 0.094(3) 0.080(3) 0.107(4) -0.008(3) 0.014(3) -0.035(3)
C54 0.068(7) 0.060(7) 0.069(7) 0.004(6) -0.021(6) 0.007(6)

loop_
_atom_type_symbol
_atom_type_description
_atom_type_scat_dispersion_real
_atom_type_scat_dispersion_imag
_atom_type_scat_source
C C 0.0033 0.0016 'International Tables Vol C Tables 4.2.6.8 and 6.1.1.4'
H H 0.0000 0.0000 'International Tables Vol C Tables 4.2.6.8 and 6.1.1.4'
N N 0.0061 0.0033 'International Tables Vol C Tables 4.2.6.8 and 6.1.1.4'
O O 0.0106 0.0060 'International Tables Vol C Tables 4.2.6.8 and 6.1.1.4'
Cl Cl 0.1484 0.1585 'International Tables Vol C Tables 4.2.6.8 and 6.1.1.4'
Pd Pd -0.9988 1.0072 'International Tables Vol C Tables 4.2.6.8 and 6.1.1.4'

loop_
_geom_angle_atom_site_label_1
_geom_angle_atom_site_label_2
_geom_angle_atom_site_label_3
_geom_angle
C15 Pd1 C36 95.34(11)
C15 Pd1 O2 176.37(9)
C36 Pd1 O2 87.52(9)
C15 Pd1 O1 84.37(9)
C36 Pd1 O1 167.73(9)
O2 Pd1 O1 93.31(7)
C2 O1 Pd1 109.58(15)
C23 O2 Pd1 116.61(15)
C15 N1 C17 110.5(2)
C15 N1 C1 124.8(2)
C17 N1 C1 124.4(2)
C15 N2 C16 109.6(2)
C15 N2 C18 130.3(2)
C16 N2 C18 119.9(2)
C38 N3 C36 109.8(2)
C38 N3 C22 124.8(2)
C36 N3 C22 125.3(2)
C38 N4 C37 108.2(2)
C38 N4 C39 126.7(2)
C37 N4 C39 125.1(2)
C6 C1 C2 123.4(2)
C6 C1 N1 118.4(2)
C2 C1 N1 118.2(2)
O1 C2 C1 121.8(2)
O1 C2 C3 122.3(2)
C1 C2 C3 115.9(2)
C4 C3 C2 118.9(2)
C4 C3 C7 121.4(2)
C2 C3 C7 119.7(2)
C3 C4 C5 124.6(3)
C3 C4 H4 117.7
C5 C4 H4 117.7
C6 C5 C4 116.5(3)
C6 C5 C11 122.5(3)
C4 C5 C11 121.1(3)
C5 C6 C1 120.8(3)
C5 C6 H6 119.6
C1 C6 H6 119.6
C10 C7 C8 109.8(3)
C10 C7 C9 108.1(2)
C8 C7 C9 107.2(3)
C10 C7 C3 109.5(2)
C8 C7 C3 109.7(2)
C9 C7 C3 112.4(2)
C7 C8 H8A 109.5
C7 C8 H8B 109.5
H8A C8 H8B 109.5
C7 C8 H8C 109.5
H8A C8 H8C 109.5
H8B C8 H8C 109.5
C7 C9 H9A 109.5
C7 C9 H9B 109.5
H9A C9 H9B 109.5
C7 C9 H9C 109.5
H9A C9 H9C 109.5
H9B C9 H9C 109.5
C7 C10 H10A 109.5
C7 C10 H10B 109.5
H10A C10 H10B 109.5
C7 C10 H10C 109.5
H10A C10 H10C 109.5
H10B C10 H10C 109.5
C14 C11 C13' 130.6(5)
C14 C11 C14' 51.2(6)
C13' C11 C14' 115.5(8)
C14 C11 C12 115.4(4)
C13' C11 C12 39.1(5)
C14' C11 C12 140.6(5)
C14 C11 C5 112.8(3)
C13' C11 C5 115.9(4)
C14' C11 C5 109.7(4)
C12 C11 C5 109.4(3)
C14 C11 C13 104.2(4)
C13' C11 C13 68.2(6)
C14' C11 C13 55.9(6)
C12 C11 C13 106.9(4)
C5 C11 C13 107.6(3)
C14 C11 C12' 54.1(7)
C13' C11 C12' 102.9(7)
C14' C11 C12' 104.3(9)
C12 C11 C12' 68.2(7)
C5 C11 C12' 107.1(5)
C13 C11 C12' 144.3(6)
C11 C12 H12A 109.5
C11 C12 H12B 109.5
C11 C12 H12C 109.5
C11 C13 H13A 109.5
C11 C13 H13B 109.5
C11 C13 H13C 109.5
C11 C14 H14A 109.5
C11 C14 H14B 109.5
C11 C14 H14C 109.5
C11 C12' H12D 109.5
C11 C12' H12E 109.5
H12D C12' H12E 109.5
C11 C12' H12F 109.5
H12D C12' H12F 109.5
H12E C12' H12F 109.5
C11 C13' H13D 109.5
C11 C13' H13E 109.5
H13D C13' H13E 109.5
C11 C13' H13F 109.5
H13D C13' H13F 109.5
H13E C13' H13F 109.5
C11 C14' H14D 109.5
C11 C14' H14E 109.5
H14D C14' H14E 109.5
C11 C14' H14F 109.5
H14D C14' H14F 109.5
H14E C14' H14F 109.5
N2 C15 N1 105.2(2)
N2 C15 Pd1 137.1(2)
N1 C15 Pd1 117.66(18)
C17 C16 N2 107.9(2)
C17 C16 H16 126.0
N2 C16 H16 126.0
C16 C17 N1 106.7(2)
C16 C17 H17 126.6
N1 C17 H17 126.6
N2 C18 C20 112.4(2)
N2 C18 C21 108.1(2)
C20 C18 C21 110.2(3)
N2 C18 C19 107.2(2)
C20 C18 C19 108.1(2)
C21 C18 C19 110.8(3)
C18 C19 H19A 109.5
C18 C19 H19B 109.5
H19A C19 H19B 109.5
C18 C19 H19C 109.5
H19A C19 H19C 109.5
H19B C19 H19C 109.5
C18 C20 H20A 109.5
C18 C20 H20B 109.5
H20A C20 H20B 109.5
C18 C20 H20C 109.5
H20A C20 H20C 109.5
H20B C20 H20C 109.5
C18 C21 H21A 109.5
C18 C21 H21B 109.5
H21A C21 H21B 109.5
C18 C21 H21C 109.5
H21A C21 H21C 109.5
H21B C21 H21C 109.5
C27 C22 C23 123.6(2)
C27 C22 N3 118.5(2)
C23 C22 N3 117.9(2)
O2 C23 C22 122.5(2)
O2 C23 C24 121.6(2)
C22 C23 C24 115.9(2)
C25 C24 C23 118.9(2)
C25 C24 C28 121.5(2)
C23 C24 C28 119.7(2)
C24 C25 C26 124.2(2)
C24 C25 H25 117.9
C26 C25 H25 117.9
C27 C26 C25 116.9(2)
C27 C26 C32 123.3(3)
C25 C26 C32 119.8(2)
C26 C27 C22 120.4(3)
C26 C27 H27 119.8
C22 C27 H27 119.8
C30 C28 C29 110.5(2)
C30 C28 C31 107.5(2)
C29 C28 C31 107.4(2)
C30 C28 C24 108.8(2)
C29 C28 C24 110.3(2)
C31 C28 C24 112.3(2)
C28 C29 H29A 109.5
C28 C29 H29B 109.5
H29A C29 H29B 109.5
C28 C29 H29C 109.5
H29A C29 H29C 109.5
H29B C29 H29C 109.5
C28 C30 H30A 109.5
C28 C30 H30B 109.5
H30A C30 H30B 109.5
C28 C30 H30C 109.5
H30A C30 H30C 109.5
H30B C30 H30C 109.5
C28 C31 H31A 109.5
C28 C31 H31B 109.5
H31A C31 H31B 109.5
C28 C31 H31C 109.5
H31A C31 H31C 109.5
H31B C31 H31C 109.5
C35 C32 C33 108.1(3)
C35 C32 C26 111.6(3)
C33 C32 C26 110.1(2)
C35 C32 C34 108.9(3)
C33 C32 C34 109.2(3)
C26 C32 C34 108.9(3)
C32 C33 H33A 109.5
C32 C33 H33B 109.5
H33A C33 H33B 109.5
C32 C33 H33C 109.5
H33A C33 H33C 109.5
H33B C33 H33C 109.5
C32 C34 H34A 109.5
C32 C34 H34B 109.5
H34A C34 H34B 109.5
C32 C34 H34C 109.5
H34A C34 H34C 109.5
H34B C34 H34C 109.5
C32 C35 H35A 109.5
C32 C35 H35B 109.5
H35A C35 H35B 109.5
C32 C35 H35C 109.5
H35A C35 H35C 109.5
H35B C35 H35C 109.5
C37 C36 N3 104.3(2)
C37 C36 Pd1 133.2(2)
N3 C36 Pd1 121.34(18)
C36 C37 N4 109.2(2)
C36 C37 H37 125.4
N4 C37 H37 125.4
N4 C38 N3 108.6(2)
N4 C38 H38 125.7
N3 C38 H38 125.7
N4 C39 C42 109.1(2)
N4 C39 C40 108.0(2)
C42 C39 C40 110.0(3)
N4 C39 C41 107.1(2)
C42 C39 C41 111.5(3)
C40 C39 C41 111.1(3)
C39 C40 H40A 109.5
C39 C40 H40B 109.5
H40A C40 H40B 109.5
C39 C40 H40C 109.5
H40A C40 H40C 109.5
H40B C40 H40C 109.5
C39 C41 H41A 109.5
C39 C41 H41B 109.5
H41A C41 H41B 109.5
C39 C41 H41C 109.5
H41A C41 H41C 109.5
H41B C41 H41C 109.5
C39 C42 H42A 109.5
C39 C42 H42B 109.5
H42A C42 H42B 109.5
C39 C42 H42C 109.5
H42A C42 H42C 109.5
H42B C42 H42C 109.5
C43 O3 C46 113.2(4)
C44 C43 O3 105.8(5)
C44 C43 H43A 110.6
O3 C43 H43A 110.6
C44 C43 H43B 110.6
O3 C43 H43B 110.6
H43A C43 H43B 108.7
C43 C44 C45 108.2(5)
C43 C44 H44A 110.1
C45 C44 H44A 110.1
C43 C44 H44B 110.1
C45 C44 H44B 110.1
H44A C44 H44B 108.4
C46 C45 C44 107.6(6)
C46 C45 H45A 110.2
C44 C45 H45A 110.2
C46 C45 H45B 110.2
C44 C45 H45B 110.2
H45A C45 H45B 108.5
O3 C46 C45 103.6(5)
O3 C46 H46A 111.0
C45 C46 H46A 111.0
O3 C46 H46B 111.0
C45 C46 H46B 111.0
H46A C46 H46B 109.0
Cl1 C47 Cl2 110.8(2)
Cl1 C47 H47A 109.5
Cl2 C47 H47A 109.5
Cl1 C47 H47B 109.5
Cl2 C47 H47B 109.5
H47A C47 H47B 108.1
C48 O4 C51 111.0(6)
O4 C48 C49 107.3(5)
O4 C48 H48A 110.3
C49 C48 H48A 110.3
O4 C48 H48B 110.3
C49 C48 H48B 110.3
H48A C48 H48B 108.5
C48 C49 C50 104.2(5)
C48 C49 H49A 110.9
C50 C49 H49A 110.9
C48 C49 H49B 110.9
C50 C49 H49B 110.9
H49A C49 H49B 108.9
C51 C50 C49 105.6(5)
C51 C50 H50A 110.6
C49 C50 H50A 110.6
C51 C50 H50B 110.6
C49 C50 H50B 110.6
H50A C50 H50B 108.7
O4 C51 C50 107.4(5)
O4 C51 H51A 110.2
C50 C51 H51A 110.2
O4 C51 H51B 110.2
C50 C51 H51B 110.2
H51A C51 H51B 108.5
Cl3 C52 Cl4 107.3(6)
Cl3 C52 H52A 110.3
Cl4 C52 H52A 110.3
Cl3 C52 H52B 110.3
Cl4 C52 H52B 110.3
H52A C52 H52B 108.5
Cl6 C53 Cl5 107.5(9)
Cl6 C53 H53A 110.2
Cl5 C53 H53A 110.2
Cl6 C53 H53B 110.2
Cl5 C53 H53B 110.2
H53A C53 H53B 108.5
Cl8 C54 Cl7 106.3(7)
Cl8 C54 H54A 110.5
Cl7 C54 H54A 110.5
Cl8 C54 H54B 110.5
Cl7 C54 H54B 110.5
H54A C54 H54B 108.7

loop_
_geom_bond_atom_site_label_1
_geom_bond_atom_site_label_2
_geom_bond_distance
Pd1 C15 1.953(3)
Pd1 C36 1.954(3)
Pd1 O2 2.0514(18)
Pd1 O1 2.0956(19)
O1 C2 1.322(3)
O2 C23 1.324(3)
N1 C15 1.363(3)
N1 C17 1.384(3)
N1 C1 1.433(3)
N2 C15 1.358(3)
N2 C16 1.391(4)
N2 C18 1.504(3)
N3 C38 1.341(3)
N3 C36 1.402(3)
N3 C22 1.435(3)
N4 C38 1.324(4)
N4 C37 1.384(4)
N4 C39 1.501(3)
C1 C6 1.389(4)
C1 C2 1.415(4)
C2 C3 1.431(4)
C3 C4 1.390(4)
C3 C7 1.537(4)
C4 C5 1.398(4)
C4 H4 0.9300
C5 C6 1.386(4)
C5 C11 1.534(4)
C6 H6 0.9300
C7 C10 1.531(4)
C7 C8 1.531(4)
C7 C9 1.533(4)
C8 H8A 0.9600
C8 H8B 0.9600
C8 H8C 0.9600
C9 H9A 0.9600
C9 H9B 0.9600
C9 H9C 0.9600
C10 H10A 0.9600
C10 H10B 0.9600
C10 H10C 0.9600
C11 C14 1.494(6)
C11 C13' 1.496(7)
C11 C14' 1.500(8)
C11 C12 1.501(6)
C11 C13 1.600(6)
C11 C12' 1.601(8)
C12 H12A 0.9600
C12 H12B 0.9600
C12 H12C 0.9600
C13 H13A 0.9600
C13 H13B 0.9600
C13 H13C 0.9600
C14 H14A 0.9600
C14 H14B 0.9600
C14 H14C 0.9600
C12' H12D 0.9600
C12' H12E 0.9600
C12' H12F 0.9600
C13' H13D 0.9600
C13' H13E 0.9600
C13' H13F 0.9600
C14' H14D 0.9600
C14' H14E 0.9600
C14' H14F 0.9600
C16 C17 1.334(4)
C16 H16 0.9300
C17 H17 0.9300
C18 C20 1.514(4)
C18 C21 1.523(4)
C18 C19 1.534(4)
C19 H19A 0.9600
C19 H19B 0.9600
C19 H19C 0.9600
C20 H20A 0.9600
C20 H20B 0.9600
C20 H20C 0.9600
C21 H21A 0.9600
C21 H21B 0.9600
C21 H21C 0.9600
C22 C27 1.388(4)
C22 C23 1.413(4)
C23 C24 1.426(4)
C24 C25 1.387(4)
C24 C28 1.540(4)
C25 C26 1.402(4)
C25 H25 0.9300
C26 C27 1.376(4)
C26 C32 1.538(4)
C27 H27 0.9300
C28 C30 1.531(4)
C28 C29 1.537(4)
C28 C31 1.538(4)
C29 H29A 0.9600
C29 H29B 0.9600
C29 H29C 0.9600
C30 H30A 0.9600
C30 H30B 0.9600
C30 H30C 0.9600
C31 H31A 0.9600
C31 H31B 0.9600
C31 H31C 0.9600
C32 C35 1.530(5)
C32 C33 1.534(4)
C32 C34 1.538(5)
C33 H33A 0.9600
C33 H33B 0.9600
C33 H33C 0.9600
C34 H34A 0.9600
C34 H34B 0.9600
C34 H34C 0.9600
C35 H35A 0.9600
C35 H35B 0.9600
C35 H35C 0.9600
C36 C37 1.364(4)
C37 H37 0.9300
C38 H38 0.9300
C39 C42 1.522(5)
C39 C40 1.523(4)
C39 C41 1.526(5)
C40 H40A 0.9600
C40 H40B 0.9600
C40 H40C 0.9600
C41 H41A 0.9600
C41 H41B 0.9600
C41 H41C 0.9600
C42 H42A 0.9600
C42 H42B 0.9600
C42 H42C 0.9600
O3 C43 1.418(6)
O3 C46 1.427(6)
C43 C44 1.390(9)
C43 H43A 0.9700
C43 H43B 0.9700
C44 C45 1.483(9)
C44 H44A 0.9700
C44 H44B 0.9700
C45 C46 1.453(8)
C45 H45A 0.9700
C45 H45B 0.9700
C46 H46A 0.9700
C46 H46B 0.9700
Cl1 C47 1.755(4)
Cl2 C47 1.758(4)
C47 H47A 0.9700
C47 H47B 0.9700
O4 C48 1.450(8)
O4 C51 1.467(9)
C48 C49 1.551(9)
C48 H48A 0.9700
C48 H48B 0.9700
C49 C50 1.580(9)
C49 H49A 0.9700
C49 H49B 0.9700
C50 C51 1.549(9)
C50 H50A 0.9700
C50 H50B 0.9700
C51 H51A 0.9700
C51 H51B 0.9700
Cl3 C52 1.701(9)
Cl4 C52 1.719(8)
C52 H52A 0.9700
C52 H52B 0.9700
Cl5 C53 1.735(11)
Cl6 C53 1.726(11)
C53 H53A 0.9700
C53 H53B 0.9700
Cl7 C54 1.720(9)
Cl8 C54 1.678(9)
C54 H54A 0.9700
C54 H54B 0.9700

loop_
_geom_torsion_atom_site_label_1
_geom_torsion_atom_site_label_2
_geom_torsion_atom_site_label_3
_geom_torsion_atom_site_label_4
_geom_torsion
C15 Pd1 O1 C2 65.51(17)
C36 Pd1 O1 C2 -23.8(5)
O2 Pd1 O1 C2 -117.30(16)
C15 Pd1 O2 C23 -88.9(15)
C36 Pd1 O2 C23 53.02(18)
O1 Pd1 O2 C23 -139.24(17)
C15 N1 C1 C6 -147.7(3)
C17 N1 C1 C6 38.6(4)
C15 N1 C1 C2 35.5(4)
C17 N1 C1 C2 -138.2(3)
Pd1 O1 C2 C1 -48.2(3)
Pd1 O1 C2 C3 131.4(2)
C6 C1 C2 O1 176.4(2)
N1 C1 C2 O1 -6.9(4)
C6 C1 C2 C3 -3.2(4)
N1 C1 C2 C3 173.5(2)
O1 C2 C3 C4 -177.0(2)
C1 C2 C3 C4 2.5(4)
O1 C2 C3 C7 2.7(4)
C1 C2 C3 C7 -177.7(2)
C2 C3 C4 C5 -0.6(4)
C7 C3 C4 C5 179.7(3)
C3 C4 C5 C6 -0.9(4)
C3 C4 C5 C11 179.3(3)
C4 C5 C6 C1 0.4(4)
C11 C5 C6 C1 -179.9(3)
C2 C1 C6 C5 1.7(4)
N1 C1 C6 C5 -174.9(3)
C4 C3 C7 C10 -120.3(3)
C2 C3 C7 C10 60.0(3)
C4 C3 C7 C8 119.0(3)
C2 C3 C7 C8 -60.7(3)
C4 C3 C7 C9 -0.1(4)
C2 C3 C7 C9 -179.8(3)
C6 C5 C11 C14 -12.3(5)
C4 C5 C11 C14 167.4(4)
C6 C5 C11 C13' 159.4(7)
C4 C5 C11 C13' -20.8(8)
C6 C5 C11 C14' -67.5(7)
C4 C5 C11 C14' 112.3(7)
C6 C5 C11 C12 117.5(5)
C4 C5 C11 C12 -62.7(5)
C6 C5 C11 C13 -126.7(4)
C4 C5 C11 C13 53.0(4)
C6 C5 C11 C12' 45.2(8)
C4 C5 C11 C12' -135.0(8)
C16 N2 C15 N1 -1.8(3)
C18 N2 C15 N1 173.0(2)
C16 N2 C15 Pd1 -177.7(2)
C18 N2 C15 Pd1 -2.8(5)
C17 N1 C15 N2 1.6(3)
C1 N1 C15 N2 -172.9(2)
C17 N1 C15 Pd1 178.39(18)
C1 N1 C15 Pd1 4.0(3)
C36 Pd1 C15 N2 -60.3(3)
O2 Pd1 C15 N2 81.5(15)
O1 Pd1 C15 N2 132.0(3)
C36 Pd1 C15 N1 124.2(2)
O2 Pd1 C15 N1 -94.0(14)
O1 Pd1 C15 N1 -43.50(19)
C15 N2 C16 C17 1.4(3)
C18 N2 C16 C17 -174.1(2)
N2 C16 C17 N1 -0.4(3)
C15 N1 C17 C16 -0.7(3)
C1 N1 C17 C16 173.7(2)
C15 N2 C18 C20 -7.2(4)
C16 N2 C18 C20 167.2(3)
C15 N2 C18 C21 114.7(3)
C16 N2 C18 C21 -70.9(3)
C15 N2 C18 C19 -125.8(3)
C16 N2 C18 C19 48.6(3)
C38 N3 C22 C27 32.3(4)
C36 N3 C22 C27 -144.6(3)
C38 N3 C22 C23 -147.8(3)
C36 N3 C22 C23 35.3(4)
Pd1 O2 C23 C22 -48.9(3)
Pd1 O2 C23 C24 132.3(2)
C27 C22 C23 O2 -179.3(2)
N3 C22 C23 O2 0.8(4)
C27 C22 C23 C24 -0.4(4)
N3 C22 C23 C24 179.7(2)
O2 C23 C24 C25 177.2(2)
C22 C23 C24 C25 -1.7(4)
O2 C23 C24 C28 -2.3(4)
C22 C23 C24 C28 178.8(2)
C23 C24 C25 C26 2.1(4)
C28 C24 C25 C26 -178.4(3)
C24 C25 C26 C27 -0.3(4)
C24 C25 C26 C32 -179.4(3)
C25 C26 C27 C22 -1.9(4)
C32 C26 C27 C22 177.2(3)
C23 C22 C27 C26 2.3(4)
N3 C22 C27 C26 -177.8(2)
C25 C24 C28 C30 -115.8(3)
C23 C24 C28 C30 63.7(3)
C25 C24 C28 C29 122.9(3)
C23 C24 C28 C29 -57.6(3)
C25 C24 C28 C31 3.1(4)
C23 C24 C28 C31 -177.4(2)
C27 C26 C32 C35 6.0(4)
C25 C26 C32 C35 -175.0(3)
C27 C26 C32 C33 126.1(3)
C25 C26 C32 C33 -54.9(4)
C27 C26 C32 C34 -114.2(3)
C25 C26 C32 C34 64.8(4)
C38 N3 C36 C37 -0.8(3)
C22 N3 C36 C37 176.5(2)
C38 N3 C36 Pd1 168.44(18)
C22 N3 C36 Pd1 -14.2(3)
C15 Pd1 C36 C37 -39.3(3)
O2 Pd1 C36 C37 142.9(3)
O1 Pd1 C36 C37 48.8(6)
C15 Pd1 C36 N3 155.1(2)
O2 Pd1 C36 N3 -22.7(2)
O1 Pd1 C36 N3 -116.8(4)
N3 C36 C37 N4 0.6(3)
Pd1 C36 C37 N4 -166.7(2)
C38 N4 C37 C36 -0.2(3)
C39 N4 C37 C36 179.9(2)
C37 N4 C38 N3 -0.3(3)
C39 N4 C38 N3 179.6(2)
C36 N3 C38 N4 0.7(3)
C22 N3 C38 N4 -176.7(2)
C38 N4 C39 C42 1.3(4)
C37 N4 C39 C42 -178.8(3)
C38 N4 C39 C40 120.8(3)
C37 N4 C39 C40 -59.3(4)
C38 N4 C39 C41 -119.5(3)
C37 N4 C39 C41 60.4(4)
C46 O3 C43 C44 -10.2(7)
O3 C43 C44 C45 13.0(8)
C43 C44 C45 C46 -11.7(9)
C43 O3 C46 C45 2.8(7)
C44 C45 C46 O3 5.3(8)
C51 O4 C48 C49 20.6(17)
O4 C48 C49 C50 -20.7(16)
C48 C49 C50 C51 14(2)
C48 O4 C51 C50 -12(2)
C49 C50 C51 O4 -2(2)
